data_7118479
loop_
_publ_author_name
'Elizabeth A. Pedrick'
'Peter Hrobarik'
'Lani A. Seaman'
'Guang Wu'
'Trevor W. Hayton'

_publ_section_title
;
 Synthesis, structure and bonding of hexaphenyl thorium(IV): observation
 of a non-octahedral structure
;
_journal_name_full Chem.Commun.
_journal_page_first 689
_journal_volume 52
_journal_year 2016
_chemical_formula_sum 'C60 H78 Li2 O10 Th'
_chemical_formula_weight 1205.14
_chemical_name_systematic '[Li(12-crown-4)(THF)]2[Th(C6H5)6]'
_chemical_properties_physical 'Air-sensitive, Moisture-sensitive, Heat-sensitive, Oxygen-sensitive'
_space_group_IT_number 14
_symmetry_cell_setting monoclinic
_symmetry_space_group_name_Hall '-P 2yn'
_symmetry_space_group_name_H-M 'P 1 21/n 1'
_atom_sites_solution_hydrogens geom
_atom_sites_solution_primary direct
_atom_sites_solution_secondary difmap
_audit_creation_method SHELXL-97
_audit_update_record
;
2015-09-30 deposited with the CCDC.
2015-11-09 downloaded from the CCDC.
;
_cell_angle_alpha 90.00
_cell_angle_beta 108.6820(10)
_cell_angle_gamma 90.00
_cell_formula_units_Z 4
_cell_length_a 16.5641(10)
_cell_length_b 16.7043(10)
_cell_length_c 21.3854(12)
_cell_measurement_temperature 100(2)
_cell_volume 5605.4(6)
_computing_structure_refinement 'SHELXL-97 (Sheldrick, 2008)'
_computing_structure_solution 'SHELXS-97 (Sheldrick, 2008)'
_diffrn_ambient_temperature 100(2)
_diffrn_measured_fraction_theta_full 0.999
_diffrn_measured_fraction_theta_max 0.999
_diffrn_measurement_device_type 'CCD area detector'
_diffrn_measurement_method 'omega scan'
_diffrn_radiation_monochromator graphite
_diffrn_radiation_source 'fine-focus sealed tube'
_diffrn_radiation_type MoK\a
_diffrn_radiation_wavelength 0.71073
_diffrn_reflns_av_R_equivalents 0.0250
_diffrn_reflns_av_sigmaI/netI 0.0311
_diffrn_reflns_limit_h_max 22
_diffrn_reflns_limit_h_min -21
_diffrn_reflns_limit_k_max 22
_diffrn_reflns_limit_k_min -19
_diffrn_reflns_limit_l_max 28
_diffrn_reflns_limit_l_min -26
_diffrn_reflns_number 40209
_diffrn_reflns_theta_full 28.28
_diffrn_reflns_theta_max 28.28
_diffrn_reflns_theta_min 1.58
_exptl_absorpt_coefficient_mu 2.717
_exptl_absorpt_correction_T_max 0.5500
_exptl_absorpt_correction_T_min 0.4096
_exptl_absorpt_correction_type empirical
_exptl_absorpt_process_details SADABS
_exptl_crystal_colour tan
_exptl_crystal_density_diffrn 1.428
_exptl_crystal_density_method 'not measured'
_exptl_crystal_description block
_exptl_crystal_F_000 2456
_exptl_crystal_size_max 0.40
_exptl_crystal_size_mid 0.35
_exptl_crystal_size_min 0.25
_refine_diff_density_max 1.891
_refine_diff_density_min -1.412
_refine_diff_density_rms 0.101
_refine_ls_extinction_method none
_refine_ls_goodness_of_fit_ref 1.007
_refine_ls_hydrogen_treatment constr
_refine_ls_matrix_type full
_refine_ls_number_parameters 652
_refine_ls_number_reflns 13898
_refine_ls_number_restraints 0
_refine_ls_restrained_S_all 1.007
_refine_ls_R_factor_all 0.0427
_refine_ls_R_factor_gt 0.0297
_refine_ls_shift/su_max 0.002
_refine_ls_shift/su_mean 0.000
_refine_ls_structure_factor_coef Fsqd
_refine_ls_weighting_details 'calc w=1/[\s^2^(Fo^2^)+(0.0378P)^2^+8.5194P] where P=(Fo^2^+2Fc^2^)/3'
_refine_ls_weighting_scheme calc
_refine_ls_wR_factor_gt 0.0701
_refine_ls_wR_factor_ref 0.0756
_reflns_number_gt 11374
_reflns_number_total 13898
_reflns_threshold_expression >2sigma(I)
_cod_data_source_file c5cc08265j2.cif
_cod_data_source_block complex_2
_cod_original_sg_symbol_H-M P2(1)/n
_cod_database_code 7118479

loop_
_symmetry_equiv_pos_as_xyz
'x, y, z'
'-x+1/2, y+1/2, -z+1/2'
'-x, -y, -z'
'x-1/2, -y-1/2, z-1/2'

loop_
_atom_site_label
_atom_site_type_symbol
_atom_site_fract_x
_atom_site_fract_y
_atom_site_fract_z
_atom_site_U_iso_or_equiv
_atom_site_adp_type
_atom_site_occupancy
_atom_site_symmetry_multiplicity
_atom_site_calc_flag
_atom_site_refinement_flags
_atom_site_disorder_assembly
_atom_site_disorder_group
Th1 Th 0.795321(6) 0.291732(6) 0.024502(5) 0.01727(4) Uani 1 1 d . A 2
O1 O 0.87746(14) 0.30209(14) 0.64396(11) 0.0277(5) Uani 1 1 d . B 2
O2 O 0.68138(15) 0.37833(17) 0.57881(12) 0.0355(6) Uani 1 1 d . B 2
O7 O 0.59276(16) 0.74602(15) 0.06083(12) 0.0354(6) Uani 1 1 d . C 2
O9 O 0.78506(15) 0.63626(16) 0.17703(12) 0.0352(6) Uani 1 1 d . C 2
O8 O 0.65496(17) 0.72050(16) 0.19265(13) 0.0395(6) Uani 1 1 d . C 2
O3 O 0.67587(18) 0.23000(16) 0.62473(14) 0.0415(6) Uani 1 1 d . B 2
O5 O 0.77786(16) 0.42473(18) 0.70145(15) 0.0472(7) Uani 1 1 d . B 2
C6 C 0.67761(18) 0.35813(19) 0.06376(15) 0.0232(6) Uani 1 1 d . A 2
O6 O 0.7680(2) 0.83347(17) 0.12593(13) 0.0491(8) Uani 1 1 d . C 2
C2 C 0.67742(19) 0.18643(19) -0.00724(15) 0.0226(6) Uani 1 1 d . A 2
C5 C 0.88595(19) 0.3763(2) 0.12123(15) 0.0260(6) Uani 1 1 d . A 2
C40 C 0.9215(2) 0.3722(2) 0.62988(16) 0.0306(7) Uani 1 1 d . B 2
H40A H 0.9005 0.4217 0.6449 0.037 Uiso 1 1 calc R B 2
H40B H 0.9124 0.3766 0.5819 0.037 Uiso 1 1 calc R B 2
O4 O 0.76965(19) 0.2726(2) 0.74578(14) 0.0490(7) Uani 1 1 d . B 2
C36 C 0.61575(19) 0.41941(19) 0.04647(16) 0.0248(6) Uani 1 1 d . A 2
H36 H 0.6065 0.4466 0.0058 0.030 Uiso 1 1 calc R A 2
C60 C 0.5832(3) 0.7121(2) -0.00229(17) 0.0382(9) Uani 1 1 d . C 2
H60A H 0.6016 0.7513 -0.0298 0.046 Uiso 1 1 calc R C 2
H60B H 0.5226 0.6990 -0.0249 0.046 Uiso 1 1 calc R C 2
C14 C 0.5520(2) 0.0727(2) -0.07382(18) 0.0326(8) Uani 1 1 d . A 2
H14 H 0.5095 0.0350 -0.0962 0.039 Uiso 1 1 calc R A 2
C31 C 0.9441(2) 0.4220(2) 0.10125(16) 0.0277(7) Uani 1 1 d . A 2
H31 H 0.9419 0.4190 0.0564 0.033 Uiso 1 1 calc R A 2
C29 C 1.0095(2) 0.4768(2) 0.20924(17) 0.0324(8) Uani 1 1 d . A 2
H29 H 1.0510 0.5100 0.2389 0.039 Uiso 1 1 calc R A 2
C16 C 0.6218(2) 0.1514(2) 0.02245(16) 0.0301(7) Uani 1 1 d . A 2
H16 H 0.6264 0.1663 0.0663 0.036 Uiso 1 1 calc R A 2
C32 C 0.6856(2) 0.3210(2) 0.12415(17) 0.0285(7) Uani 1 1 d . A 2
H32 H 0.7255 0.2785 0.1381 0.034 Uiso 1 1 calc R A 2
C35 C 0.5674(2) 0.4420(2) 0.08640(18) 0.0297(7) Uani 1 1 d . A 2
H35 H 0.5261 0.4833 0.0724 0.036 Uiso 1 1 calc R A 2
C30 C 1.0051(2) 0.4719(2) 0.14358(17) 0.0327(8) Uani 1 1 d . A 2
H30 H 1.0430 0.5020 0.1276 0.039 Uiso 1 1 calc R A 2
C1 C 0.7541(2) 0.4149(2) -0.05533(17) 0.0298(7) Uani 1 1 d . A 2
C15 C 0.5602(2) 0.0956(2) -0.00990(18) 0.0320(7) Uani 1 1 d . A 2
H15 H 0.5237 0.0733 0.0119 0.038 Uiso 1 1 calc R A 2
C18 C 0.9927(2) 0.2958(3) -0.10629(18) 0.0401(9) Uani 1 1 d . A 2
H18 H 1.0296 0.3351 -0.1144 0.048 Uiso 1 1 calc R A 2
C27 C 0.8929(2) 0.3844(2) 0.18812(17) 0.0336(8) Uani 1 1 d . A 2
H27 H 0.8546 0.3553 0.2045 0.040 Uiso 1 1 calc R A 2
C4 C 0.8914(2) 0.1796(2) 0.10023(18) 0.0303(7) Uani 1 1 d . A 2
C53 C 0.5352(2) 0.7146(2) 0.09148(19) 0.0374(8) Uani 1 1 d . C 2
H53A H 0.5344 0.6554 0.0894 0.045 Uiso 1 1 calc R C 2
H53B H 0.4768 0.7347 0.0692 0.045 Uiso 1 1 calc R C 2
C37 C 0.9385(2) 0.2532(2) 0.69323(18) 0.0312(7) Uani 1 1 d . B 2
H37A H 0.9575 0.2073 0.6722 0.037 Uiso 1 1 calc R B 2
H37B H 0.9130 0.2326 0.7261 0.037 Uiso 1 1 calc R B 2
C12 C 0.6662(2) 0.1609(2) -0.07157(16) 0.0292(7) Uani 1 1 d . A 2
H12 H 0.7019 0.1830 -0.0941 0.035 Uiso 1 1 calc R A 2
C33 C 0.6387(2) 0.3428(2) 0.16477(18) 0.0346(8) Uani 1 1 d . A 2
H33 H 0.6471 0.3156 0.2054 0.041 Uiso 1 1 calc R A 2
C38 C 1.0119(2) 0.3084(2) 0.72536(17) 0.0303(7) Uani 1 1 d . B 2
H38A H 1.0656 0.2782 0.7446 0.036 Uiso 1 1 calc R B 2
H38B H 1.0007 0.3414 0.7602 0.036 Uiso 1 1 calc R B 2
C34 C 0.5796(2) 0.4043(2) 0.14608(18) 0.0333(8) Uani 1 1 d . A 2
H34 H 0.5479 0.4203 0.1740 0.040 Uiso 1 1 calc R A 2
C17 C 0.9367(2) 0.3172(2) -0.07256(17) 0.0336(8) Uani 1 1 d . A 2
H17 H 0.9363 0.3711 -0.0587 0.040 Uiso 1 1 calc R A 2
C39 C 1.0151(2) 0.3595(2) 0.66749(17) 0.0329(8) Uani 1 1 d . B 2
H39A H 1.0444 0.4110 0.6826 0.039 Uiso 1 1 calc R B 2
H39B H 1.0442 0.3311 0.6402 0.039 Uiso 1 1 calc R B 2
C11 C 0.6688(3) 0.4077(2) -0.09395(18) 0.0366(8) Uani 1 1 d . A 2
H11 H 0.6393 0.3605 -0.0891 0.044 Uiso 1 1 calc R A 2
C59 C 0.6365(2) 0.6370(3) 0.00580(18) 0.0410(9) Uani 1 1 d . C 2
H59A H 0.6144 0.5950 0.0285 0.049 Uiso 1 1 calc R C 2
H59B H 0.6358 0.6164 -0.0378 0.049 Uiso 1 1 calc R C 2
C57 C 0.7717(2) 0.5666(3) 0.1351(2) 0.0459(10) Uani 1 1 d . C 2
H57A H 0.7151 0.5428 0.1295 0.055 Uiso 1 1 calc R C 2
H57B H 0.8159 0.5257 0.1546 0.055 Uiso 1 1 calc R C 2
C28 C 0.9533(2) 0.4331(2) 0.23116(17) 0.0342(8) Uani 1 1 d . A 2
H28 H 0.9559 0.4364 0.2761 0.041 Uiso 1 1 calc R A 2
C3 C 0.8806(2) 0.2623(2) -0.05805(17) 0.0308(7) Uani 1 1 d . A 2
C13 C 0.6051(2) 0.1044(2) -0.10452(17) 0.0353(8) Uani 1 1 d . A 2
H13 H 0.6007 0.0882 -0.1481 0.042 Uiso 1 1 calc R A 2
C7 C 0.7926(3) 0.4857(2) -0.06603(18) 0.0352(8) Uani 1 1 d . A 2
H7 H 0.8512 0.4940 -0.0421 0.042 Uiso 1 1 calc R A 2
C26 C 0.9474(2) 0.1846(2) 0.16505(18) 0.0353(8) Uani 1 1 d . A 2
H26 H 0.9561 0.2354 0.1861 0.042 Uiso 1 1 calc R A 2
C22 C 0.8852(2) 0.1026(2) 0.0739(2) 0.0455(10) Uani 1 1 d . A 2
H22 H 0.8487 0.0947 0.0300 0.055 Uiso 1 1 calc R A 2
C56 C 0.7614(2) 0.6254(3) 0.23430(18) 0.0387(8) Uani 1 1 d . C 2
H56A H 0.7955 0.6615 0.2696 0.046 Uiso 1 1 calc R C 2
H56B H 0.7735 0.5696 0.2501 0.046 Uiso 1 1 calc R C 2
C25 C 0.9912(3) 0.1187(3) 0.20047(19) 0.0429(10) Uani 1 1 d . A 2
H25 H 1.0276 0.1255 0.2446 0.051 Uiso 1 1 calc R A 2
C46 C 0.7920(2) 0.4046(3) 0.77289(18) 0.0439(10) Uani 1 1 d . B 2
H46A H 0.8536 0.3959 0.7955 0.053 Uiso 1 1 calc R B 2
H46B H 0.7737 0.4504 0.7945 0.053 Uiso 1 1 calc R B 2
C41 C 0.5991(2) 0.3434(3) 0.5644(2) 0.0475(11) Uani 1 1 d . B 2
H41A H 0.5610 0.3621 0.5210 0.057 Uiso 1 1 calc R B 2
H41B H 0.5732 0.3578 0.5986 0.057 Uiso 1 1 calc R B 2
C55 C 0.6686(2) 0.6428(3) 0.22025(19) 0.0406(9) Uani 1 1 d . C 2
H55A H 0.6334 0.6031 0.1888 0.049 Uiso 1 1 calc R C 2
H55B H 0.6535 0.6408 0.2614 0.049 Uiso 1 1 calc R C 2
C10 C 0.6243(3) 0.4645(3) -0.13877(19) 0.0457(10) Uani 1 1 d . A 2
H10 H 0.5663 0.4557 -0.1639 0.055 Uiso 1 1 calc R A 2
C48 C 0.6865(3) 0.4628(3) 0.6002(2) 0.0512(11) Uani 1 1 d . B 2
H48A H 0.6321 0.4902 0.5769 0.061 Uiso 1 1 calc R B 2
H48B H 0.7326 0.4901 0.5883 0.061 Uiso 1 1 calc R B 2
C42 C 0.6125(3) 0.2566(3) 0.5634(2) 0.0539(12) Uani 1 1 d . B 2
H42A H 0.5579 0.2285 0.5577 0.065 Uiso 1 1 calc R B 2
H42B H 0.6320 0.2426 0.5256 0.065 Uiso 1 1 calc R B 2
C47 C 0.7035(3) 0.4687(3) 0.6729(2) 0.0498(11) Uani 1 1 d . B 2
H47A H 0.7116 0.5253 0.6874 0.060 Uiso 1 1 calc R B 2
H47B H 0.6555 0.4460 0.6852 0.060 Uiso 1 1 calc R B 2
C9 C 0.6649(3) 0.5342(3) -0.14661(19) 0.0510(12) Uani 1 1 d . A 2
H9 H 0.6351 0.5743 -0.1767 0.061 Uiso 1 1 calc R A 2
C49 C 0.7685(4) 0.8663(3) 0.0640(2) 0.0631(10) Uani 1 1 d . C 2
H49A H 0.7480 0.8264 0.0281 0.076 Uiso 1 1 calc R C 2
H49B H 0.8267 0.8835 0.0664 0.076 Uiso 1 1 calc R C 2
Li2 Li 0.7157(4) 0.7296(4) 0.1219(3) 0.0332(13) Uani 1 1 d . C 2
Li1 Li 0.7669(3) 0.3160(4) 0.6536(3) 0.0280(12) Uani 1 1 d . B 2
C51 C 0.7204(3) 0.9685(3) 0.12141(19) 0.0483(10) Uani 1 1 d . C 2
H51A H 0.7582 1.0159 0.1316 0.058 Uiso 1 1 calc R C 2
H51B H 0.6649 0.9826 0.1266 0.058 Uiso 1 1 calc R C 2
C8 C 0.7493(3) 0.5446(2) -0.1101(2) 0.0480(11) Uani 1 1 d . A 2
H8 H 0.7782 0.5922 -0.1150 0.058 Uiso 1 1 calc R A 2
C20 C 0.9406(3) 0.1631(3) -0.1162(2) 0.0435(9) Uani 1 1 d . A 2
H20 H 0.9402 0.1097 -0.1315 0.052 Uiso 1 1 calc R A 2
C19 C 0.9955(2) 0.2186(3) -0.12805(18) 0.0408(10) Uani 1 1 d . A 2
H19 H 1.0342 0.2040 -0.1506 0.049 Uiso 1 1 calc R A 2
C21 C 0.8859(2) 0.1858(2) -0.0818(2) 0.0416(9) Uani 1 1 d . A 2
H21 H 0.8493 0.1460 -0.0739 0.050 Uiso 1 1 calc R A 2
C50 C 0.7094(3) 0.9366(3) 0.05237(19) 0.0494(11) Uani 1 1 d . C 2
H50A H 0.6498 0.9198 0.0300 0.059 Uiso 1 1 calc R C 2
H50B H 0.7254 0.9776 0.0251 0.059 Uiso 1 1 calc R C 2
C43 C 0.6419(3) 0.2112(3) 0.6768(3) 0.0528(12) Uani 1 1 d . B 2
H43A H 0.6085 0.1610 0.6670 0.063 Uiso 1 1 calc R B 2
H43B H 0.6047 0.2549 0.6828 0.063 Uiso 1 1 calc R B 2
C23 C 0.9295(2) 0.0363(2) 0.1081(3) 0.0538(12) Uani 1 1 d . A 2
H23 H 0.9231 -0.0144 0.0870 0.065 Uiso 1 1 calc R A 2
C24 C 0.9821(2) 0.0445(3) 0.1720(2) 0.0456(11) Uani 1 1 d . A 2
H24 H 1.0114 -0.0004 0.1960 0.055 Uiso 1 1 calc R A 2
C45 C 0.7458(3) 0.3342(3) 0.7803(2) 0.0519(12) Uani 1 1 d . B 2
H45A H 0.7602 0.3199 0.8276 0.062 Uiso 1 1 calc R B 2
H45B H 0.6837 0.3438 0.7622 0.062 Uiso 1 1 calc R B 2
C54 C 0.5669(3) 0.7427(3) 0.1622(2) 0.0504(11) Uani 1 1 d . C 2
H54A H 0.5612 0.8016 0.1636 0.061 Uiso 1 1 calc R C 2
H54B H 0.5319 0.7185 0.1870 0.061 Uiso 1 1 calc R C 2
C58 C 0.7770(3) 0.5940(3) 0.0702(2) 0.0556(13) Uani 1 1 d . C 2
H58A H 0.8364 0.6102 0.0755 0.067 Uiso 1 1 calc R C 2
H58B H 0.7620 0.5491 0.0383 0.067 Uiso 1 1 calc R C 2
C44 C 0.7167(3) 0.2021(3) 0.7358(3) 0.0581(13) Uani 1 1 d . B 2
H44A H 0.6979 0.1934 0.7748 0.070 Uiso 1 1 calc R B 2
H44B H 0.7499 0.1547 0.7308 0.070 Uiso 1 1 calc R B 2
C52 C 0.7609(4) 0.8980(3) 0.1644(2) 0.0631(10) Uani 1 1 d . C 2
H52A H 0.8181 0.9133 0.1940 0.076 Uiso 1 1 calc R C 2
H52B H 0.7256 0.8827 0.1922 0.076 Uiso 1 1 calc R C 2
O10 O 0.72152(16) 0.65952(19) 0.04466(13) 0.0444(7) Uani 1 1 d . C 2

loop_
_atom_site_aniso_label
_atom_site_aniso_U_11
_atom_site_aniso_U_22
_atom_site_aniso_U_33
_atom_site_aniso_U_23
_atom_site_aniso_U_13
_atom_site_aniso_U_12
Th1 0.01546(5) 0.01650(6) 0.01989(5) 0.00033(4) 0.00571(4) -0.00057(4)
O1 0.0219(11) 0.0306(13) 0.0307(12) -0.0004(10) 0.0085(9) 0.0026(9)
O2 0.0281(12) 0.0456(16) 0.0325(12) 0.0075(12) 0.0094(10) 0.0065(11)
O7 0.0365(13) 0.0314(14) 0.0348(13) -0.0018(11) 0.0066(11) -0.0036(11)
O9 0.0270(12) 0.0371(15) 0.0386(13) -0.0078(11) 0.0066(10) -0.0023(11)
O8 0.0387(14) 0.0439(17) 0.0337(13) 0.0004(11) 0.0084(11) 0.0142(12)
O3 0.0456(16) 0.0294(14) 0.0526(16) -0.0091(12) 0.0204(13) -0.0059(12)
O5 0.0285(13) 0.0494(17) 0.0627(18) -0.0298(15) 0.0133(12) -0.0054(12)
C6 0.0181(13) 0.0218(16) 0.0297(15) -0.0054(12) 0.0074(12) -0.0047(11)
O6 0.0661(19) 0.0323(16) 0.0364(14) 0.0030(12) -0.0013(13) -0.0217(14)
C2 0.0186(14) 0.0190(15) 0.0281(15) -0.0005(12) 0.0046(12) 0.0016(11)
C5 0.0242(15) 0.0210(16) 0.0273(15) -0.0032(13) 0.0004(12) 0.0023(13)
C40 0.0291(16) 0.0343(19) 0.0289(16) 0.0034(15) 0.0098(13) 0.0021(15)
O4 0.0455(16) 0.064(2) 0.0356(14) 0.0004(14) 0.0111(12) 0.0099(15)
C36 0.0199(14) 0.0230(16) 0.0289(15) -0.0050(13) 0.0040(12) -0.0028(12)
C60 0.044(2) 0.043(2) 0.0237(16) 0.0035(16) 0.0057(15) -0.0117(18)
C14 0.0249(16) 0.0280(18) 0.0386(18) -0.0065(15) 0.0015(14) -0.0041(14)
C31 0.0277(16) 0.0274(18) 0.0262(15) -0.0056(13) 0.0060(13) 0.0003(13)
C29 0.0317(17) 0.0261(18) 0.0317(17) -0.0081(14) -0.0007(14) -0.0028(14)
C16 0.0349(18) 0.0274(18) 0.0278(16) -0.0025(14) 0.0098(14) -0.0049(14)
C32 0.0296(17) 0.0201(16) 0.0371(18) 0.0009(14) 0.0126(14) 0.0006(13)
C35 0.0191(14) 0.0265(18) 0.0433(19) -0.0101(15) 0.0096(13) -0.0016(13)
C30 0.0295(17) 0.0291(19) 0.0374(18) -0.0029(15) 0.0080(14) -0.0068(14)
C1 0.0415(19) 0.0230(17) 0.0324(17) 0.0029(14) 0.0226(15) 0.0050(14)
C15 0.0295(17) 0.0266(18) 0.0401(19) 0.0030(15) 0.0115(15) -0.0060(14)
C18 0.0284(17) 0.065(3) 0.0299(17) 0.0058(18) 0.0131(14) -0.0099(18)
C27 0.0320(17) 0.033(2) 0.0315(17) 0.0045(15) 0.0043(14) -0.0038(15)
C4 0.0218(15) 0.0310(18) 0.0413(19) 0.0121(15) 0.0143(14) 0.0051(13)
C53 0.0284(17) 0.042(2) 0.042(2) 0.0077(17) 0.0112(15) 0.0078(16)
C37 0.0248(16) 0.0270(19) 0.0424(19) 0.0034(15) 0.0119(14) 0.0049(14)
C12 0.0241(15) 0.035(2) 0.0298(16) -0.0009(14) 0.0108(13) -0.0009(14)
C33 0.0396(19) 0.034(2) 0.0345(18) 0.0008(15) 0.0181(15) -0.0100(16)
C38 0.0253(16) 0.034(2) 0.0312(16) 0.0010(14) 0.0090(13) 0.0015(14)
C34 0.0282(17) 0.0342(19) 0.045(2) -0.0135(16) 0.0224(15) -0.0094(14)
C17 0.0351(18) 0.039(2) 0.0284(17) -0.0017(15) 0.0119(14) -0.0036(16)
C39 0.0287(17) 0.037(2) 0.0351(17) 0.0040(15) 0.0132(14) -0.0022(15)
C11 0.047(2) 0.0291(19) 0.040(2) -0.0083(16) 0.0230(17) 0.0026(16)
C59 0.0331(18) 0.056(3) 0.0321(18) -0.0165(18) 0.0084(15) -0.0087(18)
C57 0.0321(19) 0.038(2) 0.055(2) -0.0174(19) -0.0037(17) 0.0128(17)
C28 0.0397(19) 0.034(2) 0.0240(16) -0.0019(14) 0.0032(14) -0.0003(16)
C3 0.0274(16) 0.0366(19) 0.0330(17) 0.0073(15) 0.0160(14) 0.0078(14)
C13 0.0327(18) 0.043(2) 0.0269(16) -0.0080(15) 0.0051(14) -0.0023(16)
C7 0.050(2) 0.0288(19) 0.0327(17) -0.0019(15) 0.0221(16) -0.0025(16)
C26 0.0383(19) 0.041(2) 0.0350(18) 0.0133(16) 0.0231(16) 0.0171(16)
C22 0.0258(17) 0.031(2) 0.069(3) 0.004(2) 0.0004(17) -0.0013(15)
C56 0.0316(18) 0.043(2) 0.0387(19) 0.0030(17) 0.0070(15) 0.0010(17)
C25 0.042(2) 0.057(3) 0.0372(19) 0.0219(19) 0.0238(17) 0.023(2)
C46 0.0337(19) 0.062(3) 0.0339(19) -0.0274(19) 0.0075(15) -0.0003(18)
C41 0.0294(19) 0.071(3) 0.037(2) -0.003(2) 0.0031(16) 0.0005(19)
C55 0.0360(19) 0.053(3) 0.0351(19) 0.0143(18) 0.0150(16) 0.0106(18)
C10 0.049(2) 0.054(3) 0.0323(19) -0.0159(18) 0.0094(17) 0.018(2)
C48 0.066(3) 0.036(2) 0.064(3) 0.021(2) 0.038(2) 0.025(2)
C42 0.037(2) 0.069(3) 0.047(2) -0.027(2) 0.0019(18) -0.009(2)
C47 0.043(2) 0.033(2) 0.073(3) -0.012(2) 0.019(2) 0.0023(18)
C9 0.087(3) 0.042(3) 0.0277(18) 0.0067(17) 0.023(2) 0.033(2)
C49 0.100(3) 0.045(2) 0.0409(17) -0.0001(14) 0.0188(18) -0.0223(19)
Li2 0.032(3) 0.033(3) 0.034(3) 0.000(2) 0.010(2) -0.008(3)
Li1 0.022(3) 0.032(3) 0.028(3) -0.004(2) 0.005(2) 0.005(2)
C51 0.051(2) 0.054(3) 0.039(2) 0.003(2) 0.0148(18) 0.006(2)
C8 0.095(4) 0.0198(19) 0.044(2) 0.0031(16) 0.043(2) 0.001(2)
C20 0.041(2) 0.043(2) 0.051(2) -0.0009(19) 0.0205(18) 0.0135(18)
C19 0.0306(18) 0.066(3) 0.0282(17) 0.0025(18) 0.0134(14) 0.0159(18)
C21 0.0325(19) 0.034(2) 0.063(3) 0.0068(19) 0.0228(19) 0.0064(16)
C50 0.057(3) 0.055(3) 0.034(2) 0.0103(19) 0.0118(18) 0.010(2)
C43 0.062(3) 0.034(2) 0.074(3) -0.012(2) 0.039(3) -0.018(2)
C23 0.0291(19) 0.025(2) 0.102(4) 0.012(2) 0.014(2) -0.0019(16)
C24 0.0307(18) 0.039(2) 0.075(3) 0.032(2) 0.028(2) 0.0140(17)
C45 0.040(2) 0.079(3) 0.034(2) -0.007(2) 0.0081(17) 0.011(2)
C54 0.044(2) 0.068(3) 0.037(2) -0.004(2) 0.0095(18) 0.026(2)
C58 0.0272(19) 0.087(4) 0.051(2) -0.022(2) 0.0109(18) 0.004(2)
C44 0.074(3) 0.045(3) 0.070(3) 0.014(2) 0.045(3) 0.002(2)
C52 0.100(3) 0.045(2) 0.0409(17) -0.0001(14) 0.0188(18) -0.0223(19)
O10 0.0323(14) 0.064(2) 0.0385(14) -0.0139(14) 0.0140(11) -0.0110(13)

loop_
_atom_type_symbol
_atom_type_description
_atom_type_scat_dispersion_real
_atom_type_scat_dispersion_imag
_atom_type_scat_source
C C 0.0033 0.0016 'International Tables Vol C Tables 4.2.6.8 and 6.1.1.4'
H H 0.0000 0.0000 'International Tables Vol C Tables 4.2.6.8 and 6.1.1.4'
Li Li -0.0003 0.0001 'International Tables Vol C Tables 4.2.6.8 and 6.1.1.4'
O O 0.0106 0.0060 'International Tables Vol C Tables 4.2.6.8 and 6.1.1.4'
Th Th -7.2400 8.8979 'International Tables Vol C Tables 4.2.6.8 and 6.1.1.4'

loop_
_geom_angle_atom_site_label_1
_geom_angle_atom_site_label_2
_geom_angle_atom_site_label_3
_geom_angle
_geom_angle_site_symmetry_1
_geom_angle_site_symmetry_3
C2 Th1 C5 142.79(10) . .
C2 Th1 C6 77.95(10) . .
C5 Th1 C6 79.06(10) . .
C2 Th1 C1 110.50(11) . .
C5 Th1 C1 93.23(11) . .
C6 Th1 C1 79.05(10) . .
C2 Th1 C3 102.80(11) . .
C5 Th1 C3 110.08(11) . .
C6 Th1 C3 155.79(10) . .
C1 Th1 C3 78.10(10) . .
C2 Th1 C4 86.22(10) . .
C5 Th1 C4 79.27(11) . .
C6 Th1 C4 117.99(10) . .
C1 Th1 C4 159.04(11) . .
C3 Th1 C4 86.08(11) . .
C37 O1 C40 108.8(2) . .
C37 O1 Li1 117.1(3) . .
C40 O1 Li1 118.8(3) . .
C41 O2 C48 114.5(3) . .
C41 O2 Li1 109.7(3) . .
C48 O2 Li1 106.7(3) . .
C53 O7 C60 113.8(3) . .
C53 O7 Li2 109.4(3) . .
C60 O7 Li2 109.6(3) . .
C56 O9 C57 113.9(3) . .
C56 O9 Li2 109.5(3) . .
C57 O9 Li2 107.9(3) . .
C55 O8 C54 115.3(3) . .
C55 O8 Li2 108.8(3) . .
C54 O8 Li2 107.9(3) . .
C43 O3 C42 114.5(3) . .
C43 O3 Li1 110.9(3) . .
C42 O3 Li1 107.9(3) . .
C47 O5 C46 113.0(3) . .
C47 O5 Li1 108.7(3) . .
C46 O5 Li1 105.5(3) . .
C32 C6 C36 114.2(3) . .
C32 C6 Th1 104.4(2) . .
C36 C6 Th1 141.3(2) . .
C52 O6 C49 106.1(3) . .
C52 O6 Li2 127.2(3) . .
C49 O6 Li2 116.0(3) . .
C12 C2 C16 114.8(3) . .
C12 C2 Th1 108.8(2) . .
C16 C2 Th1 136.4(2) . .
C31 C5 C27 114.8(3) . .
C31 C5 Th1 109.7(2) . .
C27 C5 Th1 135.4(3) . .
O1 C40 C39 105.8(3) . .
O1 C40 H40A 110.6 . .
C39 C40 H40A 110.6 . .
O1 C40 H40B 110.6 . .
C39 C40 H40B 110.6 . .
H40A C40 H40B 108.7 . .
C45 O4 C44 114.7(4) . .
C45 O4 Li1 108.7(3) . .
C44 O4 Li1 108.4(3) . .
C35 C36 C6 123.1(3) . .
C35 C36 H36 118.5 . .
C6 C36 H36 118.5 . .
O7 C60 C59 109.8(3) . .
O7 C60 H60A 109.7 . .
C59 C60 H60A 109.7 . .
O7 C60 H60B 109.7 . .
C59 C60 H60B 109.7 . .
H60A C60 H60B 108.2 . .
C13 C14 C15 119.6(3) . .
C13 C14 H14 120.2 . .
C15 C14 H14 120.2 . .
C30 C31 C5 123.6(3) . .
C30 C31 H31 118.2 . .
C5 C31 H31 118.2 . .
C28 C29 C30 119.4(3) . .
C28 C29 H29 120.3 . .
C30 C29 H29 120.3 . .
C15 C16 C2 122.5(3) . .
C15 C16 H16 118.7 . .
C2 C16 H16 118.7 . .
C33 C32 C6 123.7(3) . .
C33 C32 H32 118.2 . .
C6 C32 H32 118.2 . .
C34 C35 C36 120.0(3) . .
C34 C35 H35 120.0 . .
C36 C35 H35 120.0 . .
C29 C30 C31 119.1(3) . .
C29 C30 H30 120.5 . .
C31 C30 H30 120.5 . .
C11 C1 C7 113.9(3) . .
C11 C1 Th1 108.7(2) . .
C7 C1 Th1 137.2(3) . .
C14 C15 C16 120.1(3) . .
C14 C15 H15 119.9 . .
C16 C15 H15 119.9 . .
C19 C18 C17 121.0(4) . .
C19 C18 H18 119.5 . .
C17 C18 H18 119.5 . .
C28 C27 C5 122.6(3) . .
C28 C27 H27 118.7 . .
C5 C27 H27 118.7 . .
C22 C4 C26 113.2(3) . .
C22 C4 Th1 117.0(3) . .
C26 C4 Th1 129.8(3) . .
O7 C53 C54 106.1(3) . .
O7 C53 H53A 110.5 . .
C54 C53 H53A 110.5 . .
O7 C53 H53B 110.5 . .
C54 C53 H53B 110.5 . .
H53A C53 H53B 108.7 . .
O1 C37 C38 105.0(3) . .
O1 C37 H37A 110.7 . .
C38 C37 H37A 110.7 . .
O1 C37 H37B 110.7 . .
C38 C37 H37B 110.7 . .
H37A C37 H37B 108.8 . .
C2 C12 C13 123.4(3) . .
C2 C12 H12 118.3 . .
C13 C12 H12 118.3 . .
C32 C33 C34 120.0(3) . .
C32 C33 H33 120.0 . .
C34 C33 H33 120.0 . .
C37 C38 C39 101.9(3) . .
C37 C38 H38A 111.4 . .
C39 C38 H38A 111.4 . .
C37 C38 H38B 111.4 . .
C39 C38 H38B 111.4 . .
H38A C38 H38B 109.3 . .
C35 C34 C33 119.0(3) . .
C35 C34 H34 120.5 . .
C33 C34 H34 120.5 . .
C18 C17 C3 122.9(4) . .
C18 C17 H17 118.5 . .
C3 C17 H17 118.5 . .
C40 C39 C38 102.4(3) . .
C40 C39 H39A 111.3 . .
C38 C39 H39A 111.3 . .
C40 C39 H39B 111.3 . .
C38 C39 H39B 111.3 . .
H39A C39 H39B 109.2 . .
C10 C11 C1 124.4(4) . .
C10 C11 H11 117.8 . .
C1 C11 H11 117.8 . .
O10 C59 C60 106.1(3) . .
O10 C59 H59A 110.5 . .
C60 C59 H59A 110.5 . .
O10 C59 H59B 110.5 . .
C60 C59 H59B 110.5 . .
H59A C59 H59B 108.7 . .
O9 C57 C58 106.7(4) . .
O9 C57 H57A 110.4 . .
C58 C57 H57A 110.4 . .
O9 C57 H57B 110.4 . .
C58 C57 H57B 110.4 . .
H57A C57 H57B 108.6 . .
C29 C28 C27 120.5(3) . .
C29 C28 H28 119.7 . .
C27 C28 H28 119.7 . .
C21 C3 C17 113.2(3) . .
C21 C3 Th1 121.8(3) . .
C17 C3 Th1 124.0(3) . .
C14 C13 C12 119.7(3) . .
C14 C13 H13 120.2 . .
C12 C13 H13 120.2 . .
C8 C7 C1 123.1(4) . .
C8 C7 H7 118.4 . .
C1 C7 H7 118.4 . .
C25 C26 C4 123.5(4) . .
C25 C26 H26 118.2 . .
C4 C26 H26 118.2 . .
C4 C22 C23 124.1(4) . .
C4 C22 H22 117.9 . .
C23 C22 H22 117.9 . .
O9 C56 C55 110.7(3) . .
O9 C56 H56A 109.5 . .
C55 C56 H56A 109.5 . .
O9 C56 H56B 109.5 . .
C55 C56 H56B 109.5 . .
H56A C56 H56B 108.1 . .
C24 C25 C26 120.5(4) . .
C24 C25 H25 119.8 . .
C26 C25 H25 119.7 . .
C45 C46 O5 112.3(3) . .
C45 C46 H46A 109.1 . .
O5 C46 H46A 109.1 . .
C45 C46 H46B 109.1 . .
O5 C46 H46B 109.1 . .
H46A C46 H46B 107.9 . .
O2 C41 C42 105.6(3) . .
O2 C41 H41A 110.6 . .
C42 C41 H41A 110.6 . .
O2 C41 H41B 110.6 . .
C42 C41 H41B 110.6 . .
H41A C41 H41B 108.8 . .
O8 C55 C56 106.1(3) . .
O8 C55 H55A 110.5 . .
C56 C55 H55A 110.5 . .
O8 C55 H55B 110.5 . .
C56 C55 H55B 110.5 . .
H55A C55 H55B 108.7 . .
C9 C10 C11 119.4(4) . .
C9 C10 H10 120.3 . .
C11 C10 H10 120.3 . .
O2 C48 C47 111.0(3) . .
O2 C48 H48A 109.4 . .
C47 C48 H48A 109.4 . .
O2 C48 H48B 109.4 . .
C47 C48 H48B 109.4 . .
H48A C48 H48B 108.0 . .
O3 C42 C41 110.9(3) . .
O3 C42 H42A 109.5 . .
C41 C42 H42A 109.5 . .
O3 C42 H42B 109.5 . .
C41 C42 H42B 109.5 . .
H42A C42 H42B 108.1 . .
O5 C47 C48 105.5(3) . .
O5 C47 H47A 110.6 . .
C48 C47 H47A 110.6 . .
O5 C47 H47B 110.6 . .
C48 C47 H47B 110.6 . .
H47A C47 H47B 108.8 . .
C8 C9 C10 118.9(4) . .
C8 C9 H9 120.5 . .
C10 C9 H9 120.5 . .
O6 C49 C50 104.8(4) . .
O6 C49 H49A 110.8 . .
C50 C49 H49A 110.8 . .
O6 C49 H49B 110.8 . .
C50 C49 H49B 110.8 . .
H49A C49 H49B 108.9 . .
O6 Li2 O10 114.4(3) . .
O6 Li2 O7 104.3(3) . .
O10 Li2 O7 81.8(2) . .
O6 Li2 O9 119.5(3) . .
O10 Li2 O9 82.4(3) . .
O7 Li2 O9 136.1(3) . .
O6 Li2 O8 110.4(3) . .
O10 Li2 O8 134.8(3) . .
O7 Li2 O8 82.0(2) . .
O9 Li2 O8 80.8(2) . .
O1 Li1 O3 121.5(3) . .
O1 Li1 O2 115.0(3) . .
O3 Li1 O2 82.0(2) . .
O1 Li1 O5 103.0(3) . .
O3 Li1 O5 135.4(3) . .
O2 Li1 O5 82.5(2) . .
O1 Li1 O4 109.0(3) . .
O3 Li1 O4 80.2(2) . .
O2 Li1 O4 135.5(3) . .
O5 Li1 O4 82.3(2) . .
C52 C51 C50 102.0(4) . .
C52 C51 H51A 111.4 . .
C50 C51 H51A 111.4 . .
C52 C51 H51B 111.4 . .
C50 C51 H51B 111.4 . .
H51A C51 H51B 109.2 . .
C9 C8 C7 120.2(4) . .
C9 C8 H8 119.9 . .
C7 C8 H8 119.9 . .
C19 C20 C21 119.6(4) . .
C19 C20 H20 120.2 . .
C21 C20 H20 120.2 . .
C18 C19 C20 118.2(3) . .
C18 C19 H19 120.9 . .
C20 C19 H19 120.9 . .
C3 C21 C20 124.9(4) . .
C3 C21 H21 117.5 . .
C20 C21 H21 117.5 . .
C49 C50 C51 104.2(3) . .
C49 C50 H50A 110.9 . .
C51 C50 H50A 110.9 . .
C49 C50 H50B 110.9 . .
C51 C50 H50B 110.9 . .
H50A C50 H50B 108.9 . .
O3 C43 C44 105.0(4) . .
O3 C43 H43A 110.8 . .
C44 C43 H43A 110.8 . .
O3 C43 H43B 110.8 . .
C44 C43 H43B 110.8 . .
H43A C43 H43B 108.8 . .
C24 C23 C22 120.1(4) . .
C24 C23 H23 120.0 . .
C22 C23 H23 120.0 . .
C25 C24 C23 118.5(4) . .
C25 C24 H24 120.7 . .
C23 C24 H24 120.7 . .
O4 C45 C46 107.1(4) . .
O4 C45 H45A 110.3 . .
C46 C45 H45A 110.3 . .
O4 C45 H45B 110.3 . .
C46 C45 H45B 110.3 . .
H45A C45 H45B 108.6 . .
O8 C54 C53 110.5(3) . .
O8 C54 H54A 109.5 . .
C53 C54 H54A 109.5 . .
O8 C54 H54B 109.5 . .
C53 C54 H54B 109.5 . .
H54A C54 H54B 108.1 . .
O10 C58 C57 111.7(3) . .
O10 C58 H58A 109.3 . .
C57 C58 H58A 109.3 . .
O10 C58 H58B 109.3 . .
C57 C58 H58B 109.3 . .
H58A C58 H58B 107.9 . .
O4 C44 C43 110.4(4) . .
O4 C44 H44A 109.6 . .
C43 C44 H44A 109.6 . .
O4 C44 H44B 109.6 . .
C43 C44 H44B 109.6 . .
H44A C44 H44B 108.1 . .
O6 C52 C51 110.5(4) . .
O6 C52 H52A 109.5 . .
C51 C52 H52A 109.5 . .
O6 C52 H52B 109.5 . .
C51 C52 H52B 109.5 . .
H52A C52 H52B 108.1 . .
C58 O10 C59 114.5(3) . .
C58 O10 Li2 108.8(3) . .
C59 O10 Li2 108.9(3) . .

loop_
_geom_bond_atom_site_label_1
_geom_bond_atom_site_label_2
_geom_bond_distance
_geom_bond_site_symmetry_2
Th1 C2 2.553(3) .
Th1 C5 2.557(3) .
Th1 C6 2.605(3) .
Th1 C1 2.620(3) .
Th1 C3 2.636(3) .
Th1 C4 2.648(3) .
O1 C37 1.455(4) .
O1 C40 1.462(4) .
O1 Li1 1.921(6) .
O2 C41 1.423(5) .
O2 C48 1.478(5) .
O2 Li1 2.049(6) .
O7 C53 1.420(4) .
O7 C60 1.425(4) .
O7 Li2 2.055(7) .
O9 C56 1.412(4) .
O9 C57 1.443(4) .
O9 Li2 2.067(7) .
O8 C55 1.414(5) .
O8 C54 1.442(5) .
O8 Li2 2.073(7) .
O3 C43 1.434(5) .
O3 C42 1.461(5) .
O3 Li1 2.031(6) .
O5 C47 1.396(5) .
O5 C46 1.508(5) .
O5 Li1 2.064(6) .
C6 C32 1.400(5) .
C6 C36 1.411(4) .
O6 C52 1.384(6) .
O6 C49 1.437(5) .
O6 Li2 1.929(7) .
C2 C12 1.395(4) .
C2 C16 1.404(5) .
C5 C31 1.399(5) .
C5 C27 1.404(5) .
C40 C39 1.515(5) .
C40 H40A 0.9900 .
C40 H40B 0.9900 .
O4 C45 1.395(5) .
O4 C44 1.444(6) .
O4 Li1 2.088(6) .
C36 C35 1.397(5) .
C36 H36 0.9500 .
C60 C59 1.511(6) .
C60 H60A 0.9900 .
C60 H60B 0.9900 .
C14 C13 1.363(5) .
C14 C15 1.384(5) .
C14 H14 0.9500 .
C31 C30 1.396(5) .
C31 H31 0.9500 .
C29 C28 1.379(5) .
C29 C30 1.385(5) .
C29 H29 0.9500 .
C16 C15 1.391(5) .
C16 H16 0.9500 .
C32 C33 1.387(5) .
C32 H32 0.9500 .
C35 C34 1.378(5) .
C35 H35 0.9500 .
C30 H30 0.9500 .
C1 C11 1.395(5) .
C1 C7 1.397(5) .
C15 H15 0.9500 .
C18 C19 1.376(6) .
C18 C17 1.392(5) .
C18 H18 0.9500 .
C27 C28 1.386(5) .
C27 H27 0.9500 .
C4 C22 1.395(6) .
C4 C26 1.402(5) .
C53 C54 1.508(6) .
C53 H53A 0.9900 .
C53 H53B 0.9900 .
C37 C38 1.506(5) .
C37 H37A 0.9900 .
C37 H37B 0.9900 .
C12 C13 1.398(5) .
C12 H12 0.9500 .
C33 C34 1.388(5) .
C33 H33 0.9500 .
C38 C39 1.518(5) .
C38 H38A 0.9900 .
C38 H38B 0.9900 .
C34 H34 0.9500 .
C17 C3 1.409(5) .
C17 H17 0.9500 .
C39 H39A 0.9900 .
C39 H39B 0.9900 .
C11 C10 1.382(6) .
C11 H11 0.9500 .
C59 O10 1.437(4) .
C59 H59A 0.9900 .
C59 H59B 0.9900 .
C57 C58 1.491(7) .
C57 H57A 0.9900 .
C57 H57B 0.9900 .
C28 H28 0.9500 .
C3 C21 1.388(6) .
C13 H13 0.9500 .
C7 C8 1.393(6) .
C7 H7 0.9500 .
C26 C25 1.401(5) .
C26 H26 0.9500 .
C22 C23 1.397(5) .
C22 H22 0.9500 .
C56 C55 1.497(5) .
C56 H56A 0.9900 .
C56 H56B 0.9900 .
C25 C24 1.367(6) .
C25 H25 0.9500 .
C46 C45 1.439(7) .
C46 H46A 0.9900 .
C46 H46B 0.9900 .
C41 C42 1.469(7) .
C41 H41A 0.9900 .
C41 H41B 0.9900 .
C55 H55A 0.9900 .
C55 H55B 0.9900 .
C10 C9 1.381(7) .
C10 H10 0.9500 .
C48 C47 1.491(6) .
C48 H48A 0.9900 .
C48 H48B 0.9900 .
C42 H42A 0.9900 .
C42 H42B 0.9900 .
C47 H47A 0.9900 .
C47 H47B 0.9900 .
C9 C8 1.377(7) .
C9 H9 0.9500 .
C49 C50 1.497(7) .
C49 H49A 0.9900 .
C49 H49B 0.9900 .
Li2 O10 2.052(7) .
C51 C52 1.512(6) .
C51 C50 1.525(6) .
C51 H51A 0.9900 .
C51 H51B 0.9900 .
C8 H8 0.9500 .
C20 C19 1.377(6) .
C20 C21 1.392(5) .
C20 H20 0.9500 .
C19 H19 0.9500 .
C21 H21 0.9500 .
C50 H50A 0.9900 .
C50 H50B 0.9900 .
C43 C44 1.466(7) .
C43 H43A 0.9900 .
C43 H43B 0.9900 .
C23 C24 1.373(6) .
C23 H23 0.9500 .
C24 H24 0.9500 .
C45 H45A 0.9900 .
C45 H45B 0.9900 .
C54 H54A 0.9900 .
C54 H54B 0.9900 .
C58 O10 1.421(6) .
C58 H58A 0.9900 .
C58 H58B 0.9900 .
C44 H44A 0.9900 .
C44 H44B 0.9900 .
C52 H52A 0.9900 .
C52 H52B 0.9900 .
